data_4318583
loop_
_publ_author_name
'A. Otero'
'J. Fern\'andez-Baeza'
'A. Anti\~nolo'
'F. Carrillo-Hermosilla'
'J. Tejeda'
'A. Lara-S\'anchez'
'L. S\'anchez-Barba'
'M. Fern\'andez-L\'opez'
'A. M. Rodr\'iguez'
'I. L\'opez-Solera'

_publ_section_title
;
 Preparation of New Monoanionic "Scorpionate" Ligands: Synthesis and
 Structural Characterization of Titanium(IV) Complexes Bearing This Class
 of Ligand
;
_journal_name_full 'Inorganic Chemistry'
_journal_page_first 5193
_journal_page_last 5202
_journal_paper_doi 10.1021/ic020319f
_journal_volume 41
_journal_year 2002
_chemical_formula_sum 'C36 H44 Cl14 N8 S6 Ti'
_chemical_formula_weight 1257.3
_chemical_name_systematic
;
 ?
;
_space_group_IT_number 15
_symmetry_cell_setting monoclinic
_symmetry_space_group_name_Hall '-C 2yc'
_symmetry_space_group_name_H-M 'C 1 2/c 1'
_atom_sites_solution_hydrogens geom
_atom_sites_solution_primary direct
_atom_sites_solution_secondary difmap
_audit_creation_method SHELXL-97
_cell_angle_alpha 90.000(0)
_cell_angle_beta 91.670(3)
_cell_angle_gamma 90.000(0)
_cell_formula_units_Z 4
_cell_length_a 22.380(4)
_cell_length_b 13.837(9)
_cell_length_c 18.574(4)
_cell_measurement_temperature 210(2)
_cell_volume 5749(4)
_computing_cell_refinement 'Nonius (control program)'
_computing_data_collection 'Nonius (control program)'
_computing_data_reduction 'XCAD4 (Harms, Wocadlo, 1995)'
_computing_structure_refinement 'SHELXL-97 (Sheldrick, 1997)'
_computing_structure_solution 'SHELXS-97 (Sheldrick, 1990)'
_diffrn_ambient_temperature 210(2)
_diffrn_measured_fraction_theta_full 0.993
_diffrn_measured_fraction_theta_max 0.993
_diffrn_measurement_device_type 'four circle diffractometer Nonius-Mach3'
_diffrn_measurement_method '\w/2\q scans'
_diffrn_radiation_monochromator graphite
_diffrn_radiation_source 'fine-focus sealed tube'
_diffrn_radiation_type MoK\a
_diffrn_radiation_wavelength 0.71073
_diffrn_reflns_av_R_equivalents 0.0879
_diffrn_reflns_av_sigmaI/netI 0.1818
_diffrn_reflns_limit_h_max 26
_diffrn_reflns_limit_h_min -26
_diffrn_reflns_limit_k_max 16
_diffrn_reflns_limit_k_min 0
_diffrn_reflns_limit_l_max 22
_diffrn_reflns_limit_l_min 0
_diffrn_reflns_number 5206
_diffrn_reflns_theta_full 25.00
_diffrn_reflns_theta_max 25.00
_diffrn_reflns_theta_min 2.03
_diffrn_standards_interval_time 60
_diffrn_standards_number 2
_exptl_absorpt_coefficient_mu 1.049
_exptl_crystal_density_diffrn 1.448
_exptl_crystal_density_method 'not measured'
_exptl_crystal_F_000 2544
_exptl_crystal_size_max 0.4
_exptl_crystal_size_mid 0.2
_exptl_crystal_size_min 0.1
_refine_diff_density_max 0.704
_refine_diff_density_min -0.419
_refine_diff_density_rms 0.086
_refine_ls_extinction_coef 0.0000(3)
_refine_ls_extinction_expression Fc^*^=kFc[1+0.001xFc^2^\l^3^/sin(2\q)]^-1/4^
_refine_ls_extinction_method SHELXL
_refine_ls_goodness_of_fit_ref 0.967
_refine_ls_hydrogen_treatment mixed
_refine_ls_matrix_type full
_refine_ls_number_parameters 308
_refine_ls_number_reflns 5037
_refine_ls_number_restraints 13
_refine_ls_restrained_S_all 0.990
_refine_ls_R_factor_all 0.2470
_refine_ls_R_factor_gt 0.0843
_refine_ls_shift/su_max 0.920
_refine_ls_shift/su_mean 0.013
_refine_ls_structure_factor_coef Fsqd
_refine_ls_weighting_details 'calc w=1/[\s^2^(Fo^2^)+(0.1444P)^2^+0.0000P] where P=(Fo^2^+2Fc^2^)/3'
_refine_ls_weighting_scheme calc
_refine_ls_wR_factor_gt 0.2043
_refine_ls_wR_factor_ref 0.2794
_reflns_number_gt 2042
_reflns_number_total 5037
_reflns_threshold_expression >2sigma(I)
_cod_data_source_file ic020319f_3.cif
_cod_data_source_block 7
_cod_original_cell_volume 5749(3)
_cod_original_formula_sum 'C36 H44 Cl14 N8 S6 Ti1'
_cod_database_code 4318583

loop_
_symmetry_equiv_pos_as_xyz
'x, y, z'
'-x, y, -z+1/2'
'x+1/2, y+1/2, z'
'-x+1/2, y+1/2, -z+1/2'
'-x, -y, -z'
'x, -y, z-1/2'
'-x+1/2, -y+1/2, -z'
'x+1/2, -y+1/2, z-1/2'

loop_
_atom_site_label
_atom_site_type_symbol
_atom_site_fract_x
_atom_site_fract_y
_atom_site_fract_z
_atom_site_U_iso_or_equiv
_atom_site_adp_type
_atom_site_occupancy
_atom_site_symmetry_multiplicity
_atom_site_calc_flag
_atom_site_refinement_flags
_atom_site_disorder_assembly
_atom_site_disorder_group
Ti1 Ti 0.0000 0.60414(14) -0.2500 0.0491(7) Uani 1 2 d S . .
Cl1 Cl -0.05086(11) 0.71982(15) -0.18577(14) 0.0646(8) Uani 1 1 d . . .
S1 S -0.04991(12) 0.57157(18) -0.36346(13) 0.0649(8) Uani 1 1 d . . .
S2 S -0.07536(15) 0.47771(19) -0.22945(14) 0.0776(10) Uani 1 1 d . . .
S3 S -0.27182(15) 0.5296(2) -0.35656(19) 0.0938(12) Uani 1 1 d . . .
N1 N -0.1530(3) 0.3368(5) -0.3243(4) 0.056(2) Uani 1 1 d . . .
N3 N -0.1321(3) 0.4235(5) -0.4350(4) 0.056(2) Uani 1 1 d . . .
N2 N -0.2132(4) 0.3425(6) -0.3120(5) 0.080(3) Uani 1 1 d . . .
N4 N -0.1817(4) 0.4673(6) -0.4648(5) 0.060(2) Uani 1 1 d . . .
C1 C -0.2283(5) 0.2610(7) -0.2798(7) 0.084(4) Uani 1 1 d . . .
C2 C -0.1797(5) 0.2015(7) -0.2728(6) 0.069(3) Uani 1 1 d . . .
H2 H -0.1784 0.1402 -0.2522 0.083 Uiso 1 1 calc . . .
C3 C -0.1333(4) 0.2513(6) -0.3025(5) 0.055(2) Uani 1 1 d . . .
C4 C -0.0687(5) 0.2227(9) -0.3072(6) 0.085(4) Uani 1 1 d . . .
H4A H -0.0473 0.2722 -0.3319 0.128 Uiso 1 1 calc . . .
H4B H -0.0659 0.1629 -0.3332 0.128 Uiso 1 1 calc . . .
H4C H -0.0517 0.2146 -0.2596 0.128 Uiso 1 1 calc . . .
C5 C -0.2926(7) 0.2436(12) -0.2597(13) 0.192(11) Uani 1 1 d . . .
H5A H -0.3160 0.3002 -0.2705 0.288 Uiso 1 1 calc . . .
H5B H -0.2941 0.2297 -0.2091 0.288 Uiso 1 1 calc . . .
H5C H -0.3085 0.1897 -0.2867 0.288 Uiso 1 1 calc . . .
C6 C -0.1761(4) 0.4715(7) -0.5353(6) 0.059(3) Uani 1 1 d . . .
C7 C -0.1217(4) 0.4315(7) -0.5525(5) 0.059(3) Uani 1 1 d . . .
H7 H -0.1064 0.4252 -0.5984 0.071 Uiso 1 1 calc . . .
C8 C -0.0949(4) 0.4031(6) -0.4893(5) 0.053(2) Uani 1 1 d . . .
C9 C -0.0350(5) 0.3548(9) -0.4742(6) 0.083(3) Uani 1 1 d . . .
H9A H -0.0299 0.3435 -0.4234 0.124 Uiso 1 1 calc . . .
H9B H -0.0035 0.3960 -0.4902 0.124 Uiso 1 1 calc . . .
H9C H -0.0337 0.2943 -0.4994 0.124 Uiso 1 1 calc . . .
C10 C -0.2233(5) 0.5123(10) -0.5855(7) 0.093(4) Uani 1 1 d . . .
H10A H -0.2567 0.5333 -0.5583 0.140 Uiso 1 1 calc . . .
H10B H -0.2362 0.4634 -0.6192 0.140 Uiso 1 1 calc . . .
H10C H -0.2072 0.5662 -0.6111 0.140 Uiso 1 1 calc . . .
C11 C -0.1235(4) 0.4158(6) -0.3584(5) 0.051(2) Uani 1 1 d . . .
C12 C -0.0884(5) 0.4785(7) -0.3219(5) 0.064(3) Uani 1 1 d . . .
C13 C -0.4447(7) 0.4060(16) -0.1675(14) 0.225(10) Uiso 1 1 d D . .
H13A H -0.4803 0.4162 -0.1975 0.270 Uiso 1 1 calc . A 1
H13B H -0.4343 0.3386 -0.1747 0.270 Uiso 1 1 calc . B 1
Cl2 Cl -0.3885(8) 0.4676(11) -0.2174(12) 0.254(13) Uani 0.50 1 d PD C 1
Cl3 Cl -0.4711(8) 0.4046(13) -0.0878(8) 0.269(9) Uani 0.50 1 d P C 1
Cl2A Cl -0.3710(6) 0.4431(13) -0.1701(9) 0.156(6) Uani 0.50 1 d PD C 2
Cl3A Cl -0.5110(4) 0.4905(6) -0.1770(5) 0.135(3) Uani 0.50 1 d PD C 2
C14 C 0.1422(13) 0.1978(17) -0.4578(12) 0.266(13) Uiso 1 1 d D . .
H14A H 0.1833 0.1843 -0.4428 0.319 Uiso 1 1 calc . D 1
H14B H 0.1199 0.1377 -0.4579 0.319 Uiso 1 1 calc . E 1
Cl4 Cl 0.1094(4) 0.2840(5) -0.3982(5) 0.114(3) Uani 0.50 1 d PD F 1
Cl5 Cl 0.1395(13) 0.249(2) -0.5417(14) 0.391(19) Uani 0.50 1 d PD F 1
Cl4A Cl 0.0823(8) 0.182(3) -0.4001(12) 0.58(3) Uani 0.50 1 d PD F 2
Cl5A Cl 0.1848(7) 0.2607(9) -0.5261(6) 0.179(6) Uani 0.50 1 d PD F 2
C15 C -0.1259(6) 0.1387(12) -0.5564(8) 0.147(6) Uiso 1 1 d D . .
H15A H -0.1435 0.1007 -0.5955 0.176 Uiso 1 1 calc . G 1
H15B H -0.0953 0.1827 -0.5724 0.176 Uiso 1 1 calc . H 1
Cl6 Cl -0.1765(7) 0.1870(12) -0.4956(8) 0.174(6) Uani 0.50 1 d PDU I 1
Cl7 Cl -0.1104(7) 0.0817(10) -0.4854(7) 0.189(5) Uani 0.50 1 d PDU I 1
Cl6A Cl -0.1978(7) 0.2029(11) -0.5480(10) 0.222(9) Uani 0.50 1 d PD I 2
Cl7A Cl -0.0605(6) 0.0911(7) -0.4953(7) 0.154(4) Uani 0.50 1 d PD I 2

loop_
_atom_site_aniso_label
_atom_site_aniso_U_11
_atom_site_aniso_U_22
_atom_site_aniso_U_33
_atom_site_aniso_U_23
_atom_site_aniso_U_13
_atom_site_aniso_U_12
Ti1 0.0623(15) 0.0297(11) 0.0563(15) 0.000 0.0186(12) 0.000
Cl1 0.0648(16) 0.0382(12) 0.0929(19) 0.0007(12) 0.0372(14) 0.0063(11)
S1 0.0749(18) 0.0686(16) 0.0519(15) 0.0188(12) 0.0127(13) -0.0256(14)
S2 0.126(3) 0.0613(16) 0.0464(15) 0.0015(12) 0.0217(15) -0.0450(16)
S3 0.109(2) 0.0544(16) 0.122(3) 0.0035(16) 0.069(2) 0.0198(15)
N1 0.046(4) 0.060(5) 0.062(5) -0.009(4) 0.023(4) -0.014(4)
N3 0.050(5) 0.058(5) 0.060(5) -0.004(4) 0.023(4) -0.013(4)
N2 0.066(6) 0.062(5) 0.115(7) 0.014(5) 0.051(5) -0.007(4)
N4 0.056(5) 0.057(5) 0.069(6) 0.000(4) 0.015(4) -0.006(4)
C1 0.052(6) 0.059(7) 0.144(11) 0.020(7) 0.038(7) -0.016(5)
C2 0.066(7) 0.047(6) 0.095(8) 0.016(5) 0.010(6) -0.020(5)
C3 0.057(6) 0.043(5) 0.066(6) 0.002(5) 0.009(5) -0.009(4)
C4 0.050(6) 0.104(9) 0.102(9) 0.030(7) 0.001(6) -0.011(6)
C5 0.097(11) 0.114(13) 0.37(3) 0.097(15) 0.122(16) 0.010(9)
C6 0.049(6) 0.059(6) 0.070(7) 0.007(5) 0.001(5) -0.005(5)
C7 0.067(7) 0.063(6) 0.049(6) -0.003(5) 0.010(5) -0.007(5)
C8 0.055(6) 0.052(5) 0.054(6) 0.000(5) 0.014(5) -0.010(5)
C9 0.071(7) 0.102(9) 0.076(8) 0.023(6) 0.031(6) 0.007(6)
C10 0.075(8) 0.108(10) 0.096(9) -0.004(8) -0.001(7) 0.007(7)
C11 0.045(5) 0.061(6) 0.048(5) 0.004(4) 0.020(4) -0.013(5)
C12 0.075(7) 0.062(6) 0.055(6) 0.003(5) 0.013(5) -0.025(5)
Cl2 0.206(16) 0.091(9) 0.48(3) -0.065(17) 0.20(2) -0.058(11)
Cl3 0.287(17) 0.32(2) 0.204(14) -0.125(14) 0.038(12) -0.092(16)
Cl2A 0.135(8) 0.125(11) 0.207(13) -0.016(8) -0.028(8) -0.041(7)
Cl3A 0.136(7) 0.099(5) 0.169(8) 0.004(5) 0.009(6) -0.030(5)
Cl4 0.123(6) 0.097(5) 0.119(6) -0.020(4) -0.039(5) 0.043(4)
Cl5 0.38(3) 0.34(3) 0.44(4) 0.18(3) -0.20(3) 0.05(2)
Cl4A 0.26(2) 1.16(9) 0.32(3) -0.20(5) -0.10(2) 0.42(4)
Cl5A 0.269(17) 0.136(8) 0.129(8) -0.013(7) -0.033(9) 0.058(10)
Cl6 0.188(11) 0.155(9) 0.185(12) -0.077(9) 0.108(10) -0.092(7)
Cl7 0.238(13) 0.173(10) 0.157(10) 0.036(8) 0.028(11) -0.078(8)
Cl6A 0.248(17) 0.140(10) 0.28(2) -0.059(13) 0.082(15) -0.123(11)
Cl7A 0.185(10) 0.104(6) 0.171(10) 0.019(6) -0.024(9) 0.012(7)

loop_
_atom_type_symbol
_atom_type_description
_atom_type_scat_dispersion_real
_atom_type_scat_dispersion_imag
_atom_type_scat_source
C C 0.0033 0.0016 'International Tables Vol C Tables 4.2.6.8 and 6.1.1.4'
H H 0.0000 0.0000 'International Tables Vol C Tables 4.2.6.8 and 6.1.1.4'
N N 0.0061 0.0033 'International Tables Vol C Tables 4.2.6.8 and 6.1.1.4'
S S 0.1246 0.1234 'International Tables Vol C Tables 4.2.6.8 and 6.1.1.4'
Cl Cl 0.1484 0.1585 'International Tables Vol C Tables 4.2.6.8 and 6.1.1.4'
Ti Ti 0.2776 0.4457 'International Tables Vol C Tables 4.2.6.8 and 6.1.1.4'

loop_
_geom_angle_atom_site_label_1
_geom_angle_atom_site_label_2
_geom_angle_atom_site_label_3
_geom_angle
_geom_angle_site_symmetry_1
_geom_angle_site_symmetry_3
_geom_angle_publ_flag
Cl1 Ti1 Cl1 92.52(13) 2_554 . ?
Cl1 Ti1 S1 111.05(10) 2_554 2_554 ?
Cl1 Ti1 S1 84.29(9) . 2_554 ?
Cl1 Ti1 S1 84.29(9) 2_554 . ?
Cl1 Ti1 S1 111.05(10) . . ?
S1 Ti1 S1 158.34(15) 2_554 . ?
Cl1 Ti1 S2 156.70(9) 2_554 . ?
Cl1 Ti1 S2 93.55(9) . . ?
S1 Ti1 S2 91.93(11) 2_554 . ?
S1 Ti1 S2 72.53(9) . . ?
Cl1 Ti1 S2 93.55(9) 2_554 2_554 ?
Cl1 Ti1 S2 156.70(9) . 2_554 ?
S1 Ti1 S2 72.53(9) 2_554 2_554 ?
S1 Ti1 S2 91.93(11) . 2_554 ?
S2 Ti1 S2 89.69(17) . 2_554 ?
C12 S1 Ti1 88.4(4) . . ?
C12 S2 Ti1 86.5(3) . . ?
C3 N1 N2 108.7(7) . . ?
C3 N1 C11 131.6(7) . . ?
N2 N1 C11 119.7(7) . . ?
C8 N3 N4 107.5(8) . . ?
C8 N3 C11 130.9(8) . . ?
N4 N3 C11 121.2(7) . . ?
C1 N2 N1 106.9(8) . . ?
C6 N4 N3 108.7(8) . . ?
N2 C1 C2 110.0(8) . . ?
N2 C1 C5 120.2(11) . . ?
C2 C1 C5 129.7(10) . . ?
C1 C2 C3 105.6(8) . . ?
N1 C3 C2 108.8(8) . . ?
N1 C3 C4 122.0(8) . . ?
C2 C3 C4 129.1(9) . . ?
N4 C6 C7 108.8(9) . . ?
N4 C6 C10 123.2(9) . . ?
C7 C6 C10 128.0(10) . . ?
C8 C7 C6 106.5(8) . . ?
C7 C8 N3 108.4(8) . . ?
C7 C8 C9 130.7(8) . . ?
N3 C8 C9 120.8(9) . . ?
C12 C11 N1 122.6(8) . . ?
C12 C11 N3 120.9(7) . . ?
N1 C11 N3 116.4(8) . . ?
C11 C12 S2 125.2(7) . . ?
C11 C12 S1 122.9(7) . . ?
S2 C12 S1 111.9(6) . . ?
Cl3 C13 Cl2A 114.0(19) . . ?
Cl3 C13 Cl2 140(2) . . ?
Cl2A C13 Cl2 33.2(10) . . ?
Cl3 C13 Cl3A 77.6(11) . . ?
Cl2A C13 Cl3A 124.0(14) . . ?
Cl2 C13 Cl3A 102.5(13) . . ?
Cl5 C14 Cl4A 127(3) . . ?
Cl5 C14 Cl4 106(2) . . ?
Cl4A C14 Cl4 51.4(14) . . ?
Cl5 C14 Cl5A 34.6(9) . . ?
Cl4A C14 Cl5A 155(2) . . ?
Cl4 C14 Cl5A 110.0(13) . . ?
Cl7 C15 Cl6 77.4(11) . . ?
Cl7 C15 Cl6A 110.1(13) . . ?
Cl6 C15 Cl6A 35.2(7) . . ?
Cl7 C15 Cl7A 36.2(6) . . ?
Cl6 C15 Cl7A 104.1(11) . . ?
Cl6A C15 Cl7A 139.3(12) . . ?
C15 Cl6 Cl7 47.3(7) . . ?
C15 Cl7 Cl6 55.4(8) . . ?

loop_
_geom_bond_atom_site_label_1
_geom_bond_atom_site_label_2
_geom_bond_distance
_geom_bond_site_symmetry_2
_geom_bond_publ_flag
Ti1 Cl1 2.315(2) 2_554 ?
Ti1 Cl1 2.315(2) . ?
Ti1 S1 2.399(3) 2_554 ?
Ti1 S1 2.399(3) . ?
Ti1 S2 2.468(3) . ?
Ti1 S2 2.468(3) 2_554 ?
S1 C12 1.742(9) . ?
S2 C12 1.733(10) . ?
N1 C3 1.322(11) . ?
N1 N2 1.376(10) . ?
N1 C11 1.434(10) . ?
N3 C8 1.356(10) . ?
N3 N4 1.369(10) . ?
N3 C11 1.434(11) . ?
N2 C1 1.326(12) . ?
N4 C6 1.320(12) . ?
C1 C2 1.368(14) . ?
C1 C5 1.516(15) . ?
C2 C3 1.376(12) . ?
C3 C4 1.504(13) . ?
C6 C7 1.384(13) . ?
C6 C10 1.498(15) . ?
C7 C8 1.361(13) . ?
C8 C9 1.516(14) . ?
C11 C12 1.342(12) . ?
C13 Cl3 1.61(2) . ?
C13 Cl2A 1.730(18) . ?
C13 Cl2 1.799(16) . ?
C13 Cl3A 1.895(17) . ?
C14 Cl5 1.71(2) . ?
C14 Cl4A 1.754(19) . ?
C14 Cl4 1.799(19) . ?
C14 Cl5A 1.829(18) . ?
C15 Cl7 1.566(16) . ?
C15 Cl6 1.754(17) . ?
C15 Cl6A 1.849(17) . ?
C15 Cl7A 1.940(15) . ?
Cl6 Cl7 2.08(2) . ?
